data_1512247
loop_
_publ_author_name
'Bouit, Pierre-Antoine'
'Infantes, Lourdes'
'Calbo, Joaqu\'in'
'Viruela, Rafael'
'Ort\'i, Enrique'
'Delgado, Juan Luis'
'Mart\'in, Nazario'

_publ_section_title
;
 Efficient Light Harvesters Based on the
 10-(1,3-Dithiol-2-ylidene)anthracene Core
;
_journal_issue 16
_journal_name_full 'Organic Letters'
_journal_page_first 4166
_journal_paper_doi 10.1021/ol401841u
_journal_volume 15
_journal_year 2013
_chemical_formula_moiety 'C44 H24 N4 O4 S6'
_chemical_formula_sum 'C44 H24 N4 O4 S6'
_chemical_formula_weight 865.03
_chemical_name_systematic
;
 ?
;
_space_group_IT_number 2
_symmetry_cell_setting triclinic
_symmetry_space_group_name_Hall '-P 1'
_symmetry_space_group_name_H-M 'P -1'
_atom_sites_solution_hydrogens geom
_atom_sites_solution_primary direct
_atom_sites_solution_secondary difmap
_audit_creation_date 2012-07-06T16:42:49-00:00
_audit_creation_method 'WinGX routine CIF_UPDATE'
_cell_angle_alpha 107.42(3)
_cell_angle_beta 99.24(2)
_cell_angle_gamma 91.74(2)
_cell_formula_units_Z 2
_cell_length_a 8.242(3)
_cell_length_b 15.973(5)
_cell_length_c 16.047(6)
_cell_measurement_reflns_used 2539
_cell_measurement_temperature 120(2)
_cell_measurement_theta_max 37.32
_cell_measurement_theta_min 2.93
_cell_volume 1982.6(13)
_computing_cell_refinement 'Bruker SAINT'
_computing_data_collection 'Bruker APEX2'
_computing_data_reduction 'Bruker SAINT'
_computing_structure_refinement 'SHELXL-97 (Sheldrick, 1997)'
_computing_structure_solution 'SHELXS-97 (Sheldrick, 1990)'
_diffrn_ambient_temperature 120(2)
_diffrn_measured_fraction_theta_full 0.867
_diffrn_measured_fraction_theta_max 0.867
_diffrn_measurement_device_type 'Bruker APEX-II CCD'
_diffrn_measurement_method '\f and \w scans'
_diffrn_radiation_monochromator graphite
_diffrn_radiation_source 'sealed tube'
_diffrn_radiation_type CuK\a
_diffrn_radiation_wavelength 1.54178
_diffrn_reflns_av_unetI/netI 0.1159
_diffrn_reflns_limit_h_max 6
_diffrn_reflns_limit_h_min -7
_diffrn_reflns_limit_k_max 13
_diffrn_reflns_limit_k_min -14
_diffrn_reflns_limit_l_max 14
_diffrn_reflns_limit_l_min 0
_diffrn_reflns_number 2755
_diffrn_reflns_theta_full 44.74
_diffrn_reflns_theta_max 44.74
_diffrn_reflns_theta_min 2.91
_exptl_absorpt_coefficient_mu 3.601
_exptl_absorpt_correction_T_max 0.8057
_exptl_absorpt_correction_T_min 0.5003
_exptl_absorpt_correction_type refdelf
_exptl_absorpt_process_details
;
        Walker, N. & Stuart, D (1983) Acta. Cryst. A39, 158-166
;
_exptl_crystal_colour green-red
_exptl_crystal_density_diffrn 1.449
_exptl_crystal_density_method 'not measured'
_exptl_crystal_description needle
_exptl_crystal_F_000 888
_exptl_crystal_size_max 0.27
_exptl_crystal_size_mid 0.08
_exptl_crystal_size_min 0.06
_refine_diff_density_max 0.217
_refine_diff_density_min -0.207
_refine_diff_density_rms 0.048
_refine_ls_extinction_method none
_refine_ls_goodness_of_fit_ref 0.805
_refine_ls_hydrogen_treatment constr
_refine_ls_matrix_type full
_refine_ls_number_parameters 381
_refine_ls_number_reflns 2755
_refine_ls_number_restraints 97
_refine_ls_restrained_S_all 0.803
_refine_ls_R_factor_all 0.1697
_refine_ls_R_factor_gt 0.0807
_refine_ls_shift/su_max 0.008
_refine_ls_shift/su_mean 0.002
_refine_ls_structure_factor_coef Fsqd
_refine_ls_weighting_details 'calc w=1/[\s^2^(Fo^2^)+(0.1841P)^2^+0.0000P] where P=(Fo^2^+2Fc^2^)/3'
_refine_ls_weighting_scheme calc
_refine_ls_wR_factor_gt 0.2245
_refine_ls_wR_factor_ref 0.2618
_reflns_number_gt 1095
_reflns_number_total 2755
_reflns_threshold_expression >2sigma(I)
_cod_data_source_file ol401841u_si_004.cif
_cod_data_source_block pab214
_cod_depositor_comments
;
The following automatic conversions were performed:

'_symmetry_cell_setting' value 'Triclinic' changed to 'triclinic'
according to /home/saulius/struct/CIF-dictionaries/cif_core.dic
dictionary named 'cif_core.dic' version 2.4.2 from 2011-04-26.

Automatic conversion script
Id: cif_fix_values 1891 2012-01-12 08:04:46Z andrius 
;
_cod_original_cell_volume 1982.6(12)
_cod_original_sg_symbol_H-M 'P-1   '
_cod_database_code 1512247

loop_
_symmetry_equiv_pos_as_xyz
'x, y, z'
'-x, -y, -z'

loop_
_atom_site_label
_atom_site_type_symbol
_atom_site_fract_x
_atom_site_fract_y
_atom_site_fract_z
_atom_site_U_iso_or_equiv
_atom_site_adp_type
_atom_site_occupancy
_atom_site_symmetry_multiplicity
_atom_site_calc_flag
_atom_site_refinement_flags
C201 C 0.6826(18) 0.3117(9) 0.1376(10) 0.145(4) Uani 1 1 d D
C202 C 0.8183(14) 0.2851(8) 0.1954(9) 0.145(3) Uani 1 1 d D
C203 C 0.8808(14) 0.2031(8) 0.1686(9) 0.159(3) Uani 1 1 d D
H203 H 0.8375 0.162 0.1122 0.191 Uiso 1 1 calc R
C204 C 1.0076(14) 0.1823(8) 0.2256(9) 0.158(3) Uani 1 1 d D
H204 H 1.0468 0.1254 0.2093 0.19 Uiso 1 1 calc R
C205 C 1.0767(14) 0.2428(9) 0.3049(9) 0.158(3) Uani 1 1 d D
H205 H 1.1687 0.2287 0.3407 0.19 Uiso 1 1 calc R
C206 C 1.0141(15) 0.3257(9) 0.3347(9) 0.159(3) Uani 1 1 d D
H206 H 1.0584 0.3663 0.3911 0.191 Uiso 1 1 calc R
C207 C 0.8849(14) 0.3459(8) 0.2782(9) 0.145(3) Uani 1 1 d D
C208 C 0.8125(17) 0.4300(9) 0.3068(12) 0.145(4) Uani 1 1 d D
C209 C 0.7497(13) 0.4676(8) 0.2352(9) 0.145(3) Uani 1 1 d D
C210 C 0.7541(13) 0.5587(9) 0.2498(9) 0.159(3) Uani 1 1 d D
H210 H 0.787 0.5989 0.3078 0.191 Uiso 1 1 calc R
C211 C 0.7078(14) 0.5891(8) 0.1754(10) 0.158(3) Uani 1 1 d D
H211 H 0.7126 0.6506 0.1831 0.19 Uiso 1 1 calc R
C212 C 0.6561(15) 0.5299(9) 0.0923(9) 0.158(3) Uani 1 1 d D
H212 H 0.6198 0.5515 0.0439 0.19 Uiso 1 1 calc R
C213 C 0.6553(15) 0.4402(9) 0.0770(9) 0.159(3) Uani 1 1 d D
H213 H 0.6257 0.4007 0.0184 0.191 Uiso 1 1 calc R
C214 C 0.6986(15) 0.4081(8) 0.1485(9) 0.145(3) Uani 1 1 d D
C215 C 0.5566(19) 0.2574(10) 0.0848(11) 0.152(4) Uani 1 1 d .
C216 C 0.2519(17) 0.1970(9) 0.0067(10) 0.145(4) Uani 1 1 d .
C217 C 0.3147(17) 0.1340(9) 0.0311(10) 0.145(4) Uani 1 1 d .
C218 C -0.0043(17) 0.3085(10) 0.0052(10) 0.191(6) Uani 1 1 d .
H21A H -0.0114 0.317 0.0676 0.287 Uiso 1 1 calc R
H21B H -0.1112 0.3171 -0.0265 0.287 Uiso 1 1 calc R
H21C H 0.0803 0.3511 0.0017 0.287 Uiso 1 1 calc R
C219 C 0.2965(19) -0.0012(9) 0.1084(10) 0.190(6) Uani 1 1 d .
H21D H 0.408 -0.0196 0.1038 0.285 Uiso 1 1 calc R
H21E H 0.226 -0.05 0.112 0.285 Uiso 1 1 calc R
H21F H 0.3012 0.0493 0.1619 0.285 Uiso 1 1 calc R
C220 C 0.7787(18) 0.4631(12) 0.3881(16) 0.152(4) Uani 1 1 d D
C221 C 0.8270(18) 0.4252(11) 0.4599(13) 0.155(5) Uani 1 1 d D
C222 C 0.8474(19) 0.3961(11) 0.5198(13) 0.148(5) Uani 1 1 d D
C223 C 0.8864(18) 0.3518(9) 0.5813(14) 0.152(5) Uani 1 1 d D
C224 C 0.9756(19) 0.2548(10) 0.6796(11) 0.156(4) Uani 1 1 d D
C225 C 0.9043(19) 0.3289(12) 0.7223(13) 0.150(5) Uani 1 1 d D
C226 C 0.808(2) 0.4248(11) 0.8393(11) 0.195(6) Uani 1 1 d D
H22A H 0.7091 0.407 0.8598 0.234 Uiso 1 1 calc R
H22B H 0.8823 0.4627 0.893 0.234 Uiso 1 1 calc R
C227 C 0.755(2) 0.4794(10) 0.7892(12) 0.174(5) Uani 1 1 d D
H22C H 0.8138 0.5383 0.8202 0.209 Uiso 1 1 calc R
H22D H 0.6367 0.4856 0.791 0.209 Uiso 1 1 calc R
C228 C 0.8503(19) 0.3852(11) 0.6675(13) 0.146(5) Uani 1 1 d D
C229 C 1.0429(17) 0.1973(11) 0.7251(11) 0.156(4) Uani 1 1 d D
H229 H 1.0329 0.212 0.7858 0.187 Uiso 1 1 calc R
C230 C 1.120(2) 0.1232(12) 0.6932(13) 0.158(5) Uani 1 1 d D
C231 C 1.148(3) 0.0911(13) 0.6019(14) 0.165(7) Uani 1 1 d D
C232 C 1.188(2) 0.0710(14) 0.7480(13) 0.182(7) Uani 1 1 d D
C233 C 0.699(2) 0.5430(13) 0.4217(12) 0.155(5) Uani 1 1 d D
C234 C 0.637(2) 0.6086(14) 0.4456(12) 0.148(5) Uani 1 1 d D
C235 C 0.563(2) 0.6855(12) 0.4605(12) 0.152(5) Uani 1 1 d D
C236 C 0.4399(18) 0.8270(10) 0.4496(11) 0.156(4) Uani 1 1 d D
C237 C 0.432(2) 0.8120(13) 0.5311(11) 0.150(5) Uani 1 1 d D
C238 C 0.340(2) 0.8351(12) 0.6657(11) 0.195(6) Uani 1 1 d D
H23A H 0.2345 0.798 0.6456 0.234 Uiso 1 1 calc R
H23B H 0.3315 0.8836 0.7198 0.234 Uiso 1 1 calc R
C239 C 0.478(2) 0.7814(10) 0.6852(11) 0.174(5) Uani 1 1 d D
H23C H 0.5791 0.8215 0.7109 0.209 Uiso 1 1 calc R
H23D H 0.4523 0.7562 0.7314 0.209 Uiso 1 1 calc R
C240 C 0.511(2) 0.7337(12) 0.5382(12) 0.146(5) Uani 1 1 d D
C241 C 0.3717(17) 0.8989(11) 0.4264(12) 0.156(4) Uani 1 1 d D
H241 H 0.3315 0.9424 0.4713 0.187 Uiso 1 1 calc R
C242 C 0.359(2) 0.9111(11) 0.3461(14) 0.158(5) Uani 1 1 d D
C243 C 0.399(3) 0.8538(14) 0.2660(14) 0.165(7) Uani 1 1 d D
C244 C 0.284(2) 0.9859(13) 0.3290(14) 0.182(7) Uani 1 1 d D
N201 N 1.180(2) 0.0670(11) 0.5318(12) 0.185(6) Uani 1 1 d D
N202 N 1.236(2) 0.0333(10) 0.7963(11) 0.205(7) Uani 1 1 d D
N203 N 0.422(2) 0.8019(11) 0.2034(12) 0.193(7) Uani 1 1 d D
N204 N 0.2339(18) 1.0491(10) 0.3174(10) 0.175(6) Uani 1 1 d D
O201 O 0.8875(13) 0.3479(8) 0.8095(10) 0.169(4) Uani 1 1 d D
O202 O 0.7733(13) 0.4579(7) 0.7009(9) 0.165(4) Uani 1 1 d D
O203 O 0.3751(13) 0.8702(7) 0.5974(10) 0.167(4) Uani 1 1 d D
O204 O 0.5120(12) 0.7120(7) 0.6137(9) 0.160(4) Uani 1 1 d D
S201 S 0.3877(5) 0.2905(3) 0.0235(3) 0.1710(18) Uani 1 1 d .
S202 S 0.5294(5) 0.1449(3) 0.0740(3) 0.1707(18) Uani 1 1 d .
S203 S 0.0509(5) 0.1959(3) -0.0456(3) 0.1749(19) Uani 1 1 d .
S204 S 0.2114(5) 0.0302(3) 0.0103(4) 0.187(2) Uani 1 1 d .
S205 S 0.9845(5) 0.2565(3) 0.5734(3) 0.1586(17) Uani 1 1 d D
S206 S 0.5260(5) 0.7395(3) 0.3809(3) 0.1644(18) Uani 1 1 d D

loop_
_atom_site_aniso_label
_atom_site_aniso_U_11
_atom_site_aniso_U_22
_atom_site_aniso_U_33
_atom_site_aniso_U_23
_atom_site_aniso_U_13
_atom_site_aniso_U_12
C201 0.144(9) 0.149(10) 0.148(12) 0.046(9) 0.040(8) 0.029(8)
C202 0.127(6) 0.141(8) 0.162(11) 0.042(8) 0.025(7) 0.010(6)
C203 0.153(6) 0.162(7) 0.158(8) 0.046(7) 0.020(5) 0.020(5)
C204 0.145(7) 0.161(9) 0.163(11) 0.052(7) 0.011(7) 0.001(6)
C205 0.145(7) 0.161(9) 0.163(11) 0.052(7) 0.011(7) 0.001(6)
C206 0.153(6) 0.162(7) 0.158(8) 0.046(7) 0.020(5) 0.020(5)
C207 0.127(6) 0.141(8) 0.162(11) 0.042(8) 0.025(7) 0.010(6)
C208 0.144(9) 0.149(10) 0.148(12) 0.046(9) 0.040(8) 0.029(8)
C209 0.127(6) 0.141(8) 0.162(11) 0.042(8) 0.025(7) 0.010(6)
C210 0.153(6) 0.162(7) 0.158(8) 0.046(7) 0.020(5) 0.020(5)
C211 0.145(7) 0.161(9) 0.163(11) 0.052(7) 0.011(7) 0.001(6)
C212 0.145(7) 0.161(9) 0.163(11) 0.052(7) 0.011(7) 0.001(6)
C213 0.153(6) 0.162(7) 0.158(8) 0.046(7) 0.020(5) 0.020(5)
C214 0.127(6) 0.141(8) 0.162(11) 0.042(8) 0.025(7) 0.010(6)
C215 0.151(9) 0.153(11) 0.157(13) 0.047(10) 0.042(8) 0.028(8)
C216 0.146(10) 0.120(12) 0.163(10) 0.055(8) -0.010(8) 0.005(8)
C217 0.146(10) 0.120(12) 0.163(10) 0.055(8) -0.010(8) 0.005(8)
C218 0.189(14) 0.199(16) 0.163(15) 0.027(13) 0.015(12) 0.047(12)
C219 0.238(16) 0.183(14) 0.149(15) 0.057(12) 0.032(13) -0.029(12)
C220 0.151(9) 0.153(11) 0.157(13) 0.047(10) 0.042(8) 0.028(8)
C221 0.160(10) 0.151(11) 0.140(12) 0.038(10) 0.006(8) -0.007(8)
C222 0.152(10) 0.153(11) 0.157(13) 0.064(10) 0.044(8) 0.010(8)
C223 0.157(10) 0.127(12) 0.144(13) 0.009(11) 0.007(9) 0.008(9)
C224 0.173(10) 0.137(10) 0.166(15) 0.059(10) 0.032(9) 0.014(8)
C225 0.155(10) 0.182(14) 0.103(13) 0.027(12) 0.025(9) -0.007(9)
C226 0.233(14) 0.222(15) 0.169(14) 0.086(12) 0.085(11) 0.097(11)
C227 0.189(11) 0.157(12) 0.188(15) 0.055(11) 0.051(11) 0.048(9)
C228 0.184(11) 0.110(10) 0.135(15) 0.026(11) 0.019(11) 0.026(8)
C229 0.151(9) 0.164(11) 0.158(12) 0.058(10) 0.029(8) 0.019(8)
C230 0.147(11) 0.166(13) 0.167(15) 0.059(13) 0.029(11) 0.012(9)
C231 0.178(13) 0.180(16) 0.17(2) 0.086(15) 0.054(15) 0.028(11)
C232 0.163(14) 0.23(2) 0.171(14) 0.084(13) 0.029(10) 0.011(12)
C233 0.160(10) 0.151(11) 0.140(12) 0.038(10) 0.006(8) -0.007(8)
C234 0.152(10) 0.153(11) 0.157(13) 0.064(10) 0.044(8) 0.010(8)
C235 0.157(10) 0.127(12) 0.144(13) 0.009(11) 0.007(9) 0.008(9)
C236 0.173(10) 0.137(10) 0.166(15) 0.059(10) 0.032(9) 0.014(8)
C237 0.155(10) 0.182(14) 0.103(13) 0.027(12) 0.025(9) -0.007(9)
C238 0.233(14) 0.222(15) 0.169(14) 0.086(12) 0.085(11) 0.097(11)
C239 0.189(11) 0.157(12) 0.188(15) 0.055(11) 0.051(11) 0.048(9)
C240 0.184(11) 0.110(10) 0.135(15) 0.026(11) 0.019(11) 0.026(8)
C241 0.151(9) 0.164(11) 0.158(12) 0.058(10) 0.029(8) 0.019(8)
C242 0.147(11) 0.166(13) 0.167(15) 0.059(13) 0.029(11) 0.012(9)
C243 0.178(13) 0.180(16) 0.17(2) 0.086(15) 0.054(15) 0.028(11)
C244 0.163(14) 0.23(2) 0.171(14) 0.084(13) 0.029(10) 0.011(12)
N201 0.176(12) 0.207(14) 0.209(19) 0.096(14) 0.071(13) 0.038(10)
N202 0.246(15) 0.161(13) 0.193(18) 0.049(11) 0.000(13) 0.054(10)
N203 0.238(14) 0.185(16) 0.190(18) 0.078(13) 0.084(14) 0.078(12)
N204 0.181(12) 0.209(16) 0.156(13) 0.078(11) 0.046(9) 0.031(11)
O201 0.192(9) 0.179(10) 0.156(11) 0.073(9) 0.044(8) 0.056(7)
O202 0.190(9) 0.156(10) 0.141(10) 0.027(9) 0.038(8) 0.027(7)
O203 0.179(9) 0.164(10) 0.153(12) 0.046(8) 0.019(8) 0.017(7)
O204 0.164(8) 0.164(10) 0.155(12) 0.046(8) 0.041(8) 0.022(7)
S201 0.172(4) 0.175(4) 0.169(4) 0.062(3) 0.020(3) 0.020(3)
S202 0.172(4) 0.170(4) 0.170(4) 0.054(3) 0.027(3) 0.022(3)
S203 0.171(4) 0.186(4) 0.166(4) 0.059(4) 0.018(3) 0.012(3)
S204 0.190(4) 0.173(4) 0.188(5) 0.044(4) 0.024(4) 0.006(3)
S205 0.155(3) 0.166(4) 0.158(5) 0.056(3) 0.023(3) 0.017(3)
S206 0.160(4) 0.170(4) 0.167(5) 0.064(4) 0.020(3) 0.007(3)

loop_
_atom_type_symbol
_atom_type_description
_atom_type_scat_dispersion_real
_atom_type_scat_dispersion_imag
_atom_type_scat_source
C C 0.0181 0.0091 'International Tables Vol C Tables 4.2.6.8 and 6.1.1.4'
H H 0 0 'International Tables Vol C Tables 4.2.6.8 and 6.1.1.4'
N N 0.0311 0.018 'International Tables Vol C Tables 4.2.6.8 and 6.1.1.4'
O O 0.0492 0.0322 'International Tables Vol C Tables 4.2.6.8 and 6.1.1.4'
S S 0.3331 0.5567 'International Tables Vol C Tables 4.2.6.8 and 6.1.1.4'

loop_
_geom_angle_atom_site_label_1
_geom_angle_atom_site_label_2
_geom_angle_atom_site_label_3
_geom_angle
C215 C201 C214 123.0(13)
C215 C201 C202 124.5(13)
C214 C201 C202 112.4(13)
C203 C202 C207 120.1(9)
C203 C202 C201 121.7(13)
C207 C202 C201 118.2(10)
C202 C203 C204 118.9(12)
C205 C204 C203 120.9(10)
C204 C205 C206 121.3(9)
C207 C206 C205 117.7(12)
C206 C207 C202 120.9(10)
C206 C207 C208 119.9(13)
C202 C207 C208 119.2(10)
C220 C208 C207 122.5(14)
C220 C208 C209 121.1(14)
C207 C208 C209 115.5(14)
C214 C209 C210 120.4(10)
C214 C209 C208 117.5(10)
C210 C209 C208 121.8(13)
C209 C210 C211 118.1(12)
C212 C211 C210 120.2(10)
C213 C212 C211 122.0(10)
C212 C213 C214 119.2(12)
C209 C214 C213 120.0(9)
C209 C214 C201 118.3(10)
C213 C214 C201 121.6(13)
C201 C215 S202 124.2(12)
C201 C215 S201 124.5(12)
S202 C215 S201 111.1(9)
C217 C216 S201 116.1(12)
C217 C216 S203 125.8(12)
S201 C216 S203 118.0(8)
C216 C217 S202 118.4(12)
C216 C217 S204 124.6(12)
S202 C217 S204 116.4(8)
C208 C220 C233 127.0(17)
C208 C220 C221 123.7(16)
C233 C220 C221 109.2(19)
C222 C221 C220 172.1(19)
C221 C222 C223 170(2)
C222 C223 C228 120.7(16)
C222 C223 S205 130.4(16)
C228 C223 S205 108.9(15)
C225 C224 C229 121.4(17)
C225 C224 S205 108.4(13)
C229 C224 S205 129.8(14)
O201 C225 C224 121.9(18)
O201 C225 C228 123.3(14)
C224 C225 C228 114.7(16)
C227 C226 O201 125.3(13)
C226 C227 O202 120.4(13)
O202 C228 C223 128.0(18)
O202 C228 C225 120.3(14)
C223 C228 C225 111.8(16)
C230 C229 C224 128.5(18)
C229 C230 C232 122.9(19)
C229 C230 C231 123.2(18)
C232 C230 C231 113.8(18)
N201 C231 C230 176(3)
N202 C232 C230 175(3)
C234 C233 C220 177(2)
C233 C234 C235 171(2)
C240 C235 C234 127.5(17)
C240 C235 S206 110.2(15)
C234 C235 S206 122.2(15)
C241 C236 C237 123.1(17)
C241 C236 S206 126.6(14)
C237 C236 S206 110.1(13)
O203 C237 C236 122.5(19)
O203 C237 C240 125.0(15)
C236 C237 C240 112.0(15)
O203 C238 C239 108.0(12)
O204 C239 C238 117.3(13)
O204 C240 C235 128.2(18)
O204 C240 C237 117.8(14)
C235 C240 C237 113.6(16)
C242 C241 C236 125.6(18)
C241 C242 C244 121.1(19)
C241 C242 C243 128.7(19)
C244 C242 C243 110(2)
N203 C243 C242 173(2)
N204 C244 C242 176(2)
C225 O201 C226 112.8(12)
C228 O202 C227 117.8(13)
C237 O203 C238 113.9(13)
C240 O204 C239 113.8(12)
C216 S201 C215 96.6(7)
C215 S202 C217 95.1(7)
C216 S203 C218 103.4(7)
C217 S204 C219 102.9(7)
C223 S205 C224 96.1(10)
C235 S206 C236 93.8(10)

loop_
_geom_bond_atom_site_label_1
_geom_bond_atom_site_label_2
_geom_bond_distance
C201 C215 1.330(16)
C201 C214 1.496(12)
C201 C202 1.492(12)
C202 C203 1.394(12)
C202 C207 1.403(17)
C203 C204 1.391(11)
C204 C205 1.370(14)
C205 C206 1.410(12)
C206 C207 1.395(11)
C207 C208 1.461(13)
C208 C220 1.33(2)
C208 C209 1.479(13)
C209 C214 1.419(17)
C209 C210 1.401(12)
C210 C211 1.422(12)
C211 C212 1.375(15)
C212 C213 1.380(11)
C213 C214 1.392(12)
C215 S202 1.756(15)
C215 S201 1.761(16)
C216 C217 1.279(14)
C216 S201 1.765(14)
C216 S203 1.730(14)
C217 S202 1.776(14)
C217 S204 1.755(13)
C218 S203 1.843(14)
C219 S204 1.833(14)
C220 C233 1.450(17)
C220 C221 1.463(18)
C221 C222 1.177(17)
C222 C223 1.382(16)
C223 C228 1.409(17)
C223 S205 1.726(13)
C224 C225 1.379(15)
C224 C229 1.410(16)
C224 S205 1.726(14)
C225 O201 1.371(12)
C225 C228 1.467(19)
C226 C227 1.387(15)
C226 O201 1.402(11)
C227 O202 1.388(12)
C228 O202 1.350(12)
C229 C230 1.363(15)
C230 C232 1.446(15)
C230 C231 1.457(15)
C231 N201 1.152(14)
C232 N202 1.147(14)
C233 C234 1.169(17)
C234 C235 1.361(16)
C235 C240 1.395(16)
C235 S206 1.737(14)
C236 C241 1.416(16)
C236 C237 1.410(15)
C236 S206 1.749(14)
C237 O203 1.346(13)
C237 C240 1.454(19)
C238 O203 1.434(12)
C238 C239 1.489(15)
C239 O204 1.410(12)
C240 O204 1.355(13)
C241 C242 1.347(16)
C242 C244 1.440(15)
C242 C243 1.432(15)
C243 N203 1.142(15)
C244 N204 1.156(14)
